data_1574160
loop_
_publ_author_name
'Szych, Lilian S.'
'Bresien, Jonas'
'Fischer, Lukas'
'Ernst, Moritz J.'
'Goicoechea, Jose M.'

_publ_section_title
;
 Reactivity of an arsanyl-phosphagallene: decarbonylation of CO2 and COS
 to form phosphaketenes
;
_journal_issue 17
_journal_name_full 'Chemical Science'
_journal_page_first 7397
_journal_page_last 7410
_journal_paper_doi 10.1039/D5SC00295H
_journal_volume 16
_journal_year 2025
_chemical_formula_moiety 'C55 H79 As Ga N4 P'
_chemical_formula_sum 'C55 H79 As Ga N4 P'
_chemical_formula_weight 971.83
_chemical_name_systematic
;
 [{N(2,6-iPr-C6H3)}2(CMe)2CH]GaP[As{N(2,6-iPr-C6H3)}2(CH2)2]
;
_space_group_crystal_system monoclinic
_space_group_IT_number 14
_space_group_name_Hall '-P 2ybc'
_space_group_name_H-M_alt 'P 1 21/c 1'
_atom_sites_solution_hydrogens geom
_audit_creation_method SHELXL-2018/1
_audit_update_record
;
2024-12-12 deposited with the CCDC.	2025-03-17 downloaded from the CCDC.
;
_cell_angle_alpha 90
_cell_angle_beta 118.573(2)
_cell_angle_gamma 90
_cell_formula_units_Z 4
_cell_length_a 21.3086(2)
_cell_length_b 13.95910(10)
_cell_length_c 20.6685(2)
_cell_measurement_reflns_used 68623
_cell_measurement_temperature 150(2)
_cell_measurement_theta_max 76.3900
_cell_measurement_theta_min 3.9110
_cell_volume 5399.07(13)
_computing_cell_refinement 'CrysAlisPro 1.171.42.72a (Rigaku OD, 2022)'
_computing_data_collection 'CrysAlisPro 1.171.42.72a (Rigaku OD, 2022)'
_computing_data_reduction 'CrysAlisPro 1.171.42.72a (Rigaku OD, 2022)'
_computing_structure_refinement 'SHELXL-2018/1 (Sheldrick, 2018)'
_computing_structure_solution 'SHELXS-97 (Sheldrick, 1990)'
_diffrn_ambient_temperature 150(2)
_diffrn_detector 'CCD plate'
_diffrn_detector_area_resol_mean 10.5035
_diffrn_detector_type Atlas
_diffrn_measured_fraction_theta_full 1.000
_diffrn_measured_fraction_theta_max 0.992
_diffrn_measurement_device 'four-circle diffractometer'
_diffrn_measurement_device_type 'SuperNova, Dual, Cu at home/near, Atlas'
_diffrn_measurement_method '\w scans'
_diffrn_radiation_type CuK\a
_diffrn_radiation_wavelength 1.54184
_diffrn_reflns_av_R_equivalents 0.0467
_diffrn_reflns_av_unetI/netI 0.0175
_diffrn_reflns_Laue_measured_fraction_full 1.000
_diffrn_reflns_Laue_measured_fraction_max 0.992
_diffrn_reflns_limit_h_max 26
_diffrn_reflns_limit_h_min -25
_diffrn_reflns_limit_k_max 17
_diffrn_reflns_limit_k_min -17
_diffrn_reflns_limit_l_max 25
_diffrn_reflns_limit_l_min -26
_diffrn_reflns_number 138165
_diffrn_reflns_point_group_measured_fraction_full 1.000
_diffrn_reflns_point_group_measured_fraction_max 0.992
_diffrn_reflns_theta_full 67.684
_diffrn_reflns_theta_max 76.669
_diffrn_reflns_theta_min 3.951
_diffrn_source 'micro-focus sealed X-ray tube'
_diffrn_source_type 'SuperNova (Cu) X-ray Source'
_exptl_absorpt_coefficient_mu 1.930
_exptl_absorpt_correction_T_max 1.00000
_exptl_absorpt_correction_T_min 0.88195
_exptl_absorpt_correction_type multi-scan
_exptl_absorpt_process_details
;
CrysAlisPro 1.171.42.72a (Rigaku Oxford Diffraction, 2022)
Empirical absorption correction using spherical harmonics,
implemented in SCALE3 ABSPACK scaling algorithm.
;
_exptl_crystal_colour orange
_exptl_crystal_density_diffrn 1.196
_exptl_crystal_description block
_exptl_crystal_F_000 2064
_exptl_crystal_size_max 0.200
_exptl_crystal_size_mid 0.160
_exptl_crystal_size_min 0.160
_refine_diff_density_max 0.413
_refine_diff_density_min -0.299
_refine_diff_density_rms 0.043
_refine_ls_extinction_method none
_refine_ls_goodness_of_fit_ref 1.024
_refine_ls_hydrogen_treatment constr
_refine_ls_matrix_type full
_refine_ls_number_parameters 577
_refine_ls_number_reflns 11271
_refine_ls_number_restraints 0
_refine_ls_restrained_S_all 1.024
_refine_ls_R_factor_all 0.0301
_refine_ls_R_factor_gt 0.0256
_refine_ls_shift/su_max 0.001
_refine_ls_shift/su_mean 0.000
_refine_ls_structure_factor_coef Fsqd
_refine_ls_weighting_details 'w=1/[\s^2^(Fo^2^)+(0.0357P)^2^+1.9391P] where P=(Fo^2^+2Fc^2^)/3'
_refine_ls_weighting_scheme calc
_refine_ls_wR_factor_gt 0.0658
_refine_ls_wR_factor_ref 0.0685
_reflns_Friedel_coverage 0.000
_reflns_number_gt 10089
_reflns_number_total 11271
_reflns_threshold_expression 'I > 2\s(I)'
_cod_data_source_file d5sc00295h3.cif
_cod_data_source_block LS039
_cod_depositor_comments 'Adding full bibliography for 1574160--1574169.cif.'
_cod_original_cell_volume 5399.07(12)
_cod_original_sg_symbol_H-M 'P 21/c'
_cod_database_code 1574160
_shelx_shelxl_version_number 2018/1
_shelx_space_group_comment
;
The symmetry employed for this shelxl refinement is uniquely defined
by the following loop, which should always be used as a source of
symmetry information in preference to the above space-group names.
They are only intended as comments.
;
_shelx_estimated_absorpt_t_min 0.699
_shelx_estimated_absorpt_t_max 0.748

loop_
_space_group_symop_operation_xyz
'x, y, z'
'-x, y+1/2, -z+1/2'
'-x, -y, -z'
'x, -y-1/2, z-1/2'

loop_
_atom_site_label
_atom_site_type_symbol
_atom_site_fract_x
_atom_site_fract_y
_atom_site_fract_z
_atom_site_U_iso_or_equiv
_atom_site_adp_type
_atom_site_occupancy
_atom_site_site_symmetry_order
_atom_site_calc_flag
_atom_site_refinement_flags_posn
_atom_site_refinement_flags_adp
_atom_site_refinement_flags_occupancy
_atom_site_disorder_assembly
_atom_site_disorder_group
P1 P 0.26819(2) 0.65418(3) 0.40674(2) 0.02765(8) Uani 1 1 d . . . . .
As1 As 0.20560(2) 0.74373(2) 0.45133(2) 0.02063(4) Uani 1 1 d . . . . .
N1 N 0.11605(6) 0.76034(8) 0.36791(6) 0.0236(2) Uani 1 1 d . . . . .
N2 N 0.22553(6) 0.86578(8) 0.42649(6) 0.0234(2) Uani 1 1 d . . . . .
Ga1 Ga 0.30330(2) 0.53662(2) 0.48523(2) 0.02141(5) Uani 1 1 d . . . . .
N3 N 0.33494(6) 0.41500(8) 0.46533(6) 0.0235(2) Uani 1 1 d . . . . .
N4 N 0.32929(6) 0.50941(8) 0.58624(6) 0.0258(2) Uani 1 1 d . . . . .
C1 C 0.11905(8) 0.82924(10) 0.31647(8) 0.0284(3) Uani 1 1 d . . . . .
H1A H 0.070574 0.852516 0.281575 0.034 Uiso 1 1 calc R U . . .
H1B H 0.140595 0.799881 0.288094 0.034 Uiso 1 1 calc R U . . .
C2 C 0.16512(8) 0.91051(10) 0.36394(8) 0.0288(3) Uani 1 1 d . . . . .
H2A H 0.181885 0.950863 0.335861 0.035 Uiso 1 1 calc R U . . .
H2B H 0.137799 0.951152 0.380943 0.035 Uiso 1 1 calc R U . . .
C3 C 0.06081(7) 0.69072(10) 0.34473(8) 0.0268(3) Uani 1 1 d . . . . .
C4 C 0.04716(9) 0.62417(12) 0.28858(8) 0.0336(3) Uani 1 1 d . . . . .
C5 C -0.01009(11) 0.56090(15) 0.26735(10) 0.0493(5) Uani 1 1 d . . . . .
H5 H -0.020260 0.516559 0.228708 0.059 Uiso 1 1 calc R U . . .
C6 C -0.05204(11) 0.56147(16) 0.30123(11) 0.0545(5) Uani 1 1 d . . . . .
H6 H -0.090567 0.517564 0.286268 0.065 Uiso 1 1 calc R U . . .
C7 C -0.03791(10) 0.62646(15) 0.35741(10) 0.0446(4) Uani 1 1 d . . . . .
H7 H -0.066915 0.626342 0.380830 0.053 Uiso 1 1 calc R U . . .
C8 C 0.01795(8) 0.69169(12) 0.38000(8) 0.0320(3) Uani 1 1 d . . . . .
C9 C 0.09077(9) 0.62036(13) 0.24821(9) 0.0363(3) Uani 1 1 d . . . . .
H9 H 0.132853 0.663609 0.274978 0.044 Uiso 1 1 calc R U . . .
C10 C 0.11980(12) 0.52014(14) 0.24725(12) 0.0529(5) Uani 1 1 d . . . . .
H10A H 0.152854 0.500262 0.297789 0.079 Uiso 1 1 calc R U . . .
H10B H 0.145058 0.521507 0.218185 0.079 Uiso 1 1 calc R U . . .
H10C H 0.080025 0.474616 0.225173 0.079 Uiso 1 1 calc R U . . .
C11 C 0.04729(11) 0.6598(2) 0.17018(10) 0.0588(6) Uani 1 1 d . . . . .
H11A H 0.006530 0.617478 0.141681 0.088 Uiso 1 1 calc R U . . .
H11B H 0.077529 0.663071 0.146446 0.088 Uiso 1 1 calc R U . . .
H11C H 0.029895 0.724058 0.172340 0.088 Uiso 1 1 calc R U . . .
C12 C 0.03048(9) 0.76510(13) 0.43911(9) 0.0364(4) Uani 1 1 d . . . . .
H12 H 0.083304 0.773560 0.469748 0.044 Uiso 1 1 calc R U . . .
C13 C 0.00119(12) 0.73533(18) 0.49086(12) 0.0573(6) Uani 1 1 d . . . . .
H13A H -0.051004 0.730545 0.462896 0.086 Uiso 1 1 calc R U . . .
H13B H 0.014568 0.783345 0.529853 0.086 Uiso 1 1 calc R U . . .
H13C H 0.021243 0.673036 0.512935 0.086 Uiso 1 1 calc R U . . .
C14 C -0.00077(11) 0.86138(16) 0.40413(13) 0.0545(5) Uani 1 1 d . . . . .
H14A H 0.019613 0.881222 0.372613 0.082 Uiso 1 1 calc R U . . .
H14B H 0.010709 0.909278 0.442863 0.082 Uiso 1 1 calc R U . . .
H14C H -0.052766 0.855688 0.374385 0.082 Uiso 1 1 calc R U . . .
C15 C 0.27486(7) 0.92870(9) 0.48165(8) 0.0244(3) Uani 1 1 d . . . . .
C16 C 0.33951(8) 0.94869(10) 0.48162(8) 0.0297(3) Uani 1 1 d . . . . .
C17 C 0.38857(9) 1.00919(13) 0.53588(10) 0.0397(4) Uani 1 1 d . . . . .
H17 H 0.432871 1.022281 0.537103 0.048 Uiso 1 1 calc R U . . .
C18 C 0.37391(10) 1.05038(14) 0.58784(10) 0.0465(4) Uani 1 1 d . . . . .
H18 H 0.408139 1.091022 0.624689 0.056 Uiso 1 1 calc R U . . .
C19 C 0.30956(10) 1.03254(13) 0.58629(10) 0.0422(4) Uani 1 1 d . . . . .
H19 H 0.299566 1.062306 0.621689 0.051 Uiso 1 1 calc R U . . .
C20 C 0.25887(8) 0.97169(11) 0.53381(9) 0.0311(3) Uani 1 1 d . . . . .
C21 C 0.35529(9) 0.90861(12) 0.42264(10) 0.0361(3) Uani 1 1 d . . . . .
H21 H 0.314546 0.865997 0.390237 0.043 Uiso 1 1 calc R U . . .
C22 C 0.42319(10) 0.84830(16) 0.45472(13) 0.0537(5) Uani 1 1 d . . . . .
H22A H 0.464054 0.887956 0.487606 0.081 Uiso 1 1 calc R U . . .
H22B H 0.430824 0.823594 0.414648 0.081 Uiso 1 1 calc R U . . .
H22C H 0.418343 0.794583 0.482544 0.081 Uiso 1 1 calc R U . . .
C23 C 0.35959(13) 0.98899(16) 0.37431(12) 0.0553(5) Uani 1 1 d . . . . .
H23A H 0.314996 1.025805 0.352720 0.083 Uiso 1 1 calc R U . . .
H23B H 0.366812 0.961102 0.334859 0.083 Uiso 1 1 calc R U . . .
H23C H 0.399694 1.031430 0.404484 0.083 Uiso 1 1 calc R U . . .
C24 C 0.18972(9) 0.95300(12) 0.53599(10) 0.0375(4) Uani 1 1 d . . . . .
H24 H 0.159403 0.910813 0.493192 0.045 Uiso 1 1 calc R U . . .
C25 C 0.20409(13) 0.89927(18) 0.60584(12) 0.0583(5) Uani 1 1 d . . . . .
H25A H 0.230930 0.840617 0.609679 0.087 Uiso 1 1 calc R U . . .
H25B H 0.158576 0.882623 0.603982 0.087 Uiso 1 1 calc R U . . .
H25C H 0.232004 0.939987 0.648810 0.087 Uiso 1 1 calc R U . . .
C26 C 0.14741(13) 1.04522(16) 0.52792(15) 0.0618(6) Uani 1 1 d . . . . .
H26A H 0.177043 1.090017 0.567287 0.093 Uiso 1 1 calc R U . . .
H26B H 0.104200 1.029956 0.531343 0.093 Uiso 1 1 calc R U . . .
H26C H 0.133954 1.074580 0.479976 0.093 Uiso 1 1 calc R U . . .
C27 C 0.37728(7) 0.35449(10) 0.51844(8) 0.0262(3) Uani 1 1 d . . . . .
C28 C 0.39712(8) 0.36816(10) 0.59275(8) 0.0287(3) Uani 1 1 d . . . . .
H28 H 0.432492 0.325585 0.626312 0.034 Uiso 1 1 calc R U . . .
C29 C 0.37189(8) 0.43590(11) 0.62400(8) 0.0287(3) Uani 1 1 d . . . . .
C30 C 0.40445(10) 0.26531(11) 0.49895(10) 0.0378(4) Uani 1 1 d . . . . .
H30A H 0.370998 0.212493 0.490079 0.057 Uiso 1 1 calc R U . . .
H30B H 0.451441 0.248498 0.539703 0.057 Uiso 1 1 calc R U . . .
H30C H 0.408594 0.276945 0.454380 0.057 Uiso 1 1 calc R U . . .
C31 C 0.39389(11) 0.42416(13) 0.70471(9) 0.0425(4) Uani 1 1 d . . . . .
H31A H 0.429220 0.473274 0.733305 0.064 Uiso 1 1 calc R U . . .
H31B H 0.414851 0.360495 0.721290 0.064 Uiso 1 1 calc R U . . .
H31C H 0.351875 0.431109 0.711906 0.064 Uiso 1 1 calc R U . . .
C32 C 0.30772(8) 0.38751(10) 0.38895(8) 0.0269(3) Uani 1 1 d . . . . .
C33 C 0.33973(9) 0.42478(11) 0.34897(8) 0.0324(3) Uani 1 1 d . . . . .
C34 C 0.31231(11) 0.39678(14) 0.27572(10) 0.0462(4) Uani 1 1 d . . . . .
H34 H 0.333653 0.420303 0.247685 0.055 Uiso 1 1 calc R U . . .
C35 C 0.25458(12) 0.33536(15) 0.24316(10) 0.0524(5) Uani 1 1 d . . . . .
H35 H 0.236521 0.317314 0.193062 0.063 Uiso 1 1 calc R U . . .
C36 C 0.22324(10) 0.30033(13) 0.28282(10) 0.0464(4) Uani 1 1 d . . . . .
H36 H 0.183344 0.258575 0.259586 0.056 Uiso 1 1 calc R U . . .
C37 C 0.24887(9) 0.32488(11) 0.35679(9) 0.0344(3) Uani 1 1 d . . . . .
C38 C 0.40456(9) 0.49063(12) 0.38359(9) 0.0366(3) Uani 1 1 d . . . . .
H38 H 0.408863 0.514783 0.431089 0.044 Uiso 1 1 calc R U . . .
C39 C 0.39681(11) 0.57757(14) 0.33553(12) 0.0511(5) Uani 1 1 d . . . . .
H39A H 0.396779 0.556541 0.290278 0.077 Uiso 1 1 calc R U . . .
H39B H 0.436874 0.621490 0.362519 0.077 Uiso 1 1 calc R U . . .
H39C H 0.351790 0.610499 0.322939 0.077 Uiso 1 1 calc R U . . .
C40 C 0.47297(11) 0.43621(17) 0.40153(14) 0.0611(6) Uani 1 1 d . . . . .
H40A H 0.480387 0.385572 0.437329 0.092 Uiso 1 1 calc R U . . .
H40B H 0.513589 0.480508 0.422389 0.092 Uiso 1 1 calc R U . . .
H40C H 0.468925 0.407567 0.356399 0.092 Uiso 1 1 calc R U . . .
C41 C 0.21347(10) 0.28234(13) 0.39888(11) 0.0445(4) Uani 1 1 d . . . . .
H41 H 0.242043 0.301759 0.451698 0.053 Uiso 1 1 calc R U . . .
C42 C 0.13757(12) 0.3191(2) 0.37048(15) 0.0697(7) Uani 1 1 d . . . . .
H42A H 0.138540 0.388684 0.377285 0.105 Uiso 1 1 calc R U . . .
H42B H 0.116112 0.288469 0.397876 0.105 Uiso 1 1 calc R U . . .
H42C H 0.109179 0.303887 0.317990 0.105 Uiso 1 1 calc R U . . .
C43 C 0.21297(15) 0.17187(16) 0.39532(16) 0.0735(7) Uani 1 1 d . . . . .
H43A H 0.180390 0.150971 0.344925 0.110 Uiso 1 1 calc R U . . .
H43B H 0.196885 0.145850 0.428955 0.110 Uiso 1 1 calc R U . . .
H43C H 0.261306 0.148664 0.409834 0.110 Uiso 1 1 calc R U . . .
C44 C 0.29713(9) 0.56700(11) 0.62098(8) 0.0317(3) Uani 1 1 d . . . . .
C45 C 0.33553(10) 0.64286(12) 0.66757(9) 0.0372(4) Uani 1 1 d . . . . .
C46 C 0.30349(13) 0.69072(15) 0.70378(11) 0.0530(5) Uani 1 1 d . . . . .
H46 H 0.328541 0.741186 0.737021 0.064 Uiso 1 1 calc R U . . .
C47 C 0.23610(14) 0.66583(18) 0.69202(13) 0.0630(6) Uani 1 1 d . . . . .
H47 H 0.215867 0.698328 0.718030 0.076 Uiso 1 1 calc R U . . .
C48 C 0.19808(13) 0.59456(17) 0.64309(14) 0.0594(6) Uani 1 1 d . . . . .
H48 H 0.151219 0.579788 0.634578 0.071 Uiso 1 1 calc R U . . .
C49 C 0.22710(10) 0.54340(13) 0.60561(11) 0.0434(4) Uani 1 1 d . . . . .
C50 C 0.40777(9) 0.67324(13) 0.67804(9) 0.0411(4) Uani 1 1 d . . . . .
H50 H 0.425987 0.621299 0.658073 0.049 Uiso 1 1 calc R U . . .
C51 C 0.40213(12) 0.76445(17) 0.63550(13) 0.0599(6) Uani 1 1 d . . . . .
H51A H 0.368700 0.754378 0.583154 0.090 Uiso 1 1 calc R U . . .
H51B H 0.449289 0.781104 0.641479 0.090 Uiso 1 1 calc R U . . .
H51C H 0.384752 0.816702 0.654411 0.090 Uiso 1 1 calc R U . . .
C52 C 0.46212(12) 0.68725(18) 0.75957(11) 0.0628(6) Uani 1 1 d . . . . .
H52A H 0.450477 0.745669 0.777919 0.094 Uiso 1 1 calc R U . . .
H52B H 0.510205 0.692962 0.764901 0.094 Uiso 1 1 calc R U . . .
H52C H 0.460406 0.632058 0.787993 0.094 Uiso 1 1 calc R U . . .
C53 C 0.18494(11) 0.46404(15) 0.55162(13) 0.0531(5) Uani 1 1 d . . . . .
H53 H 0.203762 0.458893 0.515747 0.064 Uiso 1 1 calc R U . . .
C54 C 0.10549(12) 0.48515(19) 0.50706(15) 0.0680(7) Uani 1 1 d . . . . .
H54A H 0.084512 0.488203 0.540114 0.102 Uiso 1 1 calc R U . . .
H54B H 0.082167 0.434216 0.470685 0.102 Uiso 1 1 calc R U . . .
H54C H 0.098551 0.546655 0.481652 0.102 Uiso 1 1 calc R U . . .
C55 C 0.19825(12) 0.36722(16) 0.59080(18) 0.0761(8) Uani 1 1 d . . . . .
H55A H 0.247697 0.347183 0.607404 0.114 Uiso 1 1 calc R U . . .
H55B H 0.165512 0.319338 0.556658 0.114 Uiso 1 1 calc R U . . .
H55C H 0.190050 0.373154 0.633415 0.114 Uiso 1 1 calc R U . . .

loop_
_atom_site_aniso_label
_atom_site_aniso_U_11
_atom_site_aniso_U_22
_atom_site_aniso_U_33
_atom_site_aniso_U_23
_atom_site_aniso_U_13
_atom_site_aniso_U_12
P1 0.03300(19) 0.02505(17) 0.02958(18) 0.00994(14) 0.01873(15) 0.01015(14)
As1 0.01995(7) 0.01936(7) 0.02266(8) 0.00358(5) 0.01027(6) 0.00058(5)
N1 0.0183(5) 0.0254(6) 0.0245(5) 0.0044(4) 0.0082(4) -0.0007(4)
N2 0.0214(5) 0.0182(5) 0.0278(6) 0.0038(4) 0.0095(5) 0.0005(4)
Ga1 0.02249(8) 0.01745(8) 0.02438(9) 0.00394(6) 0.01128(7) 0.00169(6)
N3 0.0254(6) 0.0176(5) 0.0279(6) 0.0030(4) 0.0131(5) 0.0007(4)
N4 0.0298(6) 0.0226(6) 0.0275(6) 0.0057(5) 0.0156(5) 0.0032(5)
C1 0.0251(7) 0.0281(7) 0.0270(7) 0.0076(6) 0.0085(6) 0.0006(5)
C2 0.0248(7) 0.0240(7) 0.0325(7) 0.0087(6) 0.0095(6) 0.0022(5)
C3 0.0230(6) 0.0297(7) 0.0250(6) 0.0012(5) 0.0094(5) -0.0043(5)
C4 0.0341(8) 0.0383(8) 0.0276(7) -0.0023(6) 0.0142(6) -0.0072(6)
C5 0.0545(11) 0.0574(11) 0.0369(9) -0.0190(8) 0.0226(8) -0.0282(9)
C6 0.0511(11) 0.0694(13) 0.0439(10) -0.0186(9) 0.0235(9) -0.0383(10)
C7 0.0375(9) 0.0641(12) 0.0369(9) -0.0072(8) 0.0216(7) -0.0217(8)
C8 0.0262(7) 0.0411(8) 0.0283(7) -0.0013(6) 0.0126(6) -0.0073(6)
C9 0.0392(8) 0.0418(9) 0.0297(7) -0.0021(6) 0.0179(7) 0.0004(7)
C10 0.0592(12) 0.0445(10) 0.0546(11) -0.0147(9) 0.0269(10) -0.0020(9)
C11 0.0512(11) 0.0966(17) 0.0324(9) 0.0080(10) 0.0230(9) 0.0159(11)
C12 0.0288(8) 0.0465(9) 0.0383(8) -0.0083(7) 0.0197(7) -0.0083(7)
C13 0.0574(12) 0.0798(15) 0.0496(11) -0.0223(10) 0.0376(10) -0.0238(11)
C14 0.0432(10) 0.0560(12) 0.0713(13) -0.0038(10) 0.0329(10) 0.0066(9)
C15 0.0241(6) 0.0187(6) 0.0281(7) 0.0040(5) 0.0106(5) 0.0000(5)
C16 0.0270(7) 0.0247(7) 0.0353(8) 0.0041(6) 0.0131(6) -0.0018(5)
C17 0.0302(8) 0.0391(9) 0.0455(9) 0.0002(7) 0.0146(7) -0.0123(7)
C18 0.0464(10) 0.0444(10) 0.0398(9) -0.0104(8) 0.0135(8) -0.0207(8)
C19 0.0521(10) 0.0393(9) 0.0358(8) -0.0085(7) 0.0216(8) -0.0104(8)
C20 0.0342(8) 0.0269(7) 0.0332(7) 0.0003(6) 0.0168(6) -0.0022(6)
C21 0.0301(8) 0.0362(8) 0.0489(9) -0.0013(7) 0.0244(7) -0.0045(6)
C22 0.0398(10) 0.0565(12) 0.0758(14) 0.0043(10) 0.0364(10) 0.0076(9)
C23 0.0695(14) 0.0549(12) 0.0569(12) 0.0070(10) 0.0427(11) -0.0022(10)
C24 0.0389(9) 0.0380(9) 0.0442(9) -0.0066(7) 0.0269(8) -0.0029(7)
C25 0.0641(13) 0.0714(14) 0.0557(12) 0.0002(10) 0.0419(11) -0.0119(11)
C26 0.0566(13) 0.0534(12) 0.0874(16) -0.0126(11) 0.0441(12) 0.0060(10)
C27 0.0252(7) 0.0192(6) 0.0347(7) 0.0045(5) 0.0147(6) 0.0007(5)
C28 0.0276(7) 0.0246(7) 0.0315(7) 0.0095(6) 0.0123(6) 0.0050(5)
C29 0.0297(7) 0.0268(7) 0.0285(7) 0.0081(5) 0.0130(6) 0.0016(6)
C30 0.0443(9) 0.0270(7) 0.0416(9) 0.0055(6) 0.0201(8) 0.0123(7)
C31 0.0560(11) 0.0397(9) 0.0312(8) 0.0129(7) 0.0204(8) 0.0127(8)
C32 0.0307(7) 0.0189(6) 0.0291(7) 0.0000(5) 0.0127(6) 0.0028(5)
C33 0.0382(8) 0.0289(7) 0.0315(7) 0.0004(6) 0.0178(7) 0.0027(6)
C34 0.0582(11) 0.0501(10) 0.0339(8) -0.0022(8) 0.0248(8) 0.0013(9)
C35 0.0649(13) 0.0508(11) 0.0334(9) -0.0107(8) 0.0171(9) -0.0004(9)
C36 0.0479(10) 0.0333(9) 0.0428(9) -0.0094(7) 0.0095(8) -0.0059(7)
C37 0.0367(8) 0.0223(7) 0.0380(8) -0.0007(6) 0.0129(7) -0.0019(6)
C38 0.0414(9) 0.0390(9) 0.0379(8) 0.0006(7) 0.0259(7) -0.0050(7)
C39 0.0546(11) 0.0431(10) 0.0662(12) 0.0123(9) 0.0374(10) 0.0003(9)
C40 0.0397(10) 0.0550(12) 0.0844(16) 0.0174(11) 0.0263(11) 0.0020(9)
C41 0.0424(9) 0.0360(9) 0.0477(10) 0.0041(7) 0.0156(8) -0.0151(7)
C42 0.0510(12) 0.0796(17) 0.0850(17) 0.0206(14) 0.0378(12) -0.0042(11)
C43 0.0834(17) 0.0379(11) 0.0870(17) 0.0115(11) 0.0308(14) -0.0165(11)
C44 0.0409(8) 0.0308(7) 0.0307(7) 0.0124(6) 0.0230(7) 0.0111(6)
C45 0.0468(9) 0.0365(8) 0.0273(7) 0.0066(6) 0.0170(7) 0.0146(7)
C46 0.0754(14) 0.0486(11) 0.0403(9) 0.0043(8) 0.0320(10) 0.0209(10)
C47 0.0846(16) 0.0681(14) 0.0666(13) 0.0165(12) 0.0606(13) 0.0284(13)
C48 0.0669(14) 0.0616(13) 0.0805(15) 0.0215(12) 0.0602(13) 0.0158(11)
C49 0.0488(10) 0.0419(9) 0.0558(10) 0.0188(8) 0.0382(9) 0.0086(8)
C50 0.0409(9) 0.0377(9) 0.0333(8) -0.0078(7) 0.0085(7) 0.0050(7)
C51 0.0464(11) 0.0673(14) 0.0535(12) 0.0144(10) 0.0138(10) -0.0010(10)
C52 0.0577(13) 0.0618(13) 0.0413(10) -0.0010(9) 0.0013(9) 0.0012(10)
C53 0.0450(10) 0.0498(11) 0.0795(14) 0.0102(10) 0.0418(11) -0.0069(8)
C54 0.0525(12) 0.0672(14) 0.0850(17) 0.0311(13) 0.0336(12) -0.0006(11)
C55 0.0396(11) 0.0490(12) 0.134(2) 0.0262(14) 0.0368(13) 0.0028(9)

loop_
_atom_type_symbol
_atom_type_description
_atom_type_scat_dispersion_real
_atom_type_scat_dispersion_imag
_atom_type_scat_source
C C 0.0181 0.0091 'International Tables Vol C Tables 4.2.6.8 and 6.1.1.4'
H H 0.0000 0.0000 'International Tables Vol C Tables 4.2.6.8 and 6.1.1.4'
N N 0.0311 0.0180 'International Tables Vol C Tables 4.2.6.8 and 6.1.1.4'
P P 0.2955 0.4335 'International Tables Vol C Tables 4.2.6.8 and 6.1.1.4'
Ga Ga -1.2846 0.7763 'International Tables Vol C Tables 4.2.6.8 and 6.1.1.4'
As As -0.9300 1.0051 'International Tables Vol C Tables 4.2.6.8 and 6.1.1.4'

loop_
_geom_angle_atom_site_label_1
_geom_angle_atom_site_label_2
_geom_angle_atom_site_label_3
_geom_angle
_geom_angle_site_symmetry_1
_geom_angle_site_symmetry_3
_geom_angle_publ_flag
Ga1 P1 As1 99.703(15) . . ?
N1 As1 N2 84.30(5) . . ?
N1 As1 P1 103.12(4) . . ?
N2 As1 P1 97.57(4) . . ?
C3 N1 C1 121.57(11) . . ?
C3 N1 As1 122.65(9) . . ?
C1 N1 As1 111.82(9) . . ?
C15 N2 C2 116.49(11) . . ?
C15 N2 As1 121.01(9) . . ?
C2 N2 As1 114.21(9) . . ?
N4 Ga1 N3 96.22(5) . . ?
N4 Ga1 P1 140.94(4) . . ?
N3 Ga1 P1 122.17(4) . . ?
C27 N3 C32 119.26(12) . . ?
C27 N3 Ga1 123.03(10) . . ?
C32 N3 Ga1 117.63(9) . . ?
C29 N4 C44 118.91(12) . . ?
C29 N4 Ga1 122.98(10) . . ?
C44 N4 Ga1 117.96(9) . . ?
N1 C1 C2 105.23(11) . . ?
N1 C1 H1A 110.7 . . ?
C2 C1 H1A 110.7 . . ?
N1 C1 H1B 110.7 . . ?
C2 C1 H1B 110.7 . . ?
H1A C1 H1B 108.8 . . ?
N2 C2 C1 106.12(11) . . ?
N2 C2 H2A 110.5 . . ?
C1 C2 H2A 110.5 . . ?
N2 C2 H2B 110.5 . . ?
C1 C2 H2B 110.5 . . ?
H2A C2 H2B 108.7 . . ?
C4 C3 C8 120.17(13) . . ?
C4 C3 N1 122.79(13) . . ?
C8 C3 N1 117.03(13) . . ?
C5 C4 C3 118.86(15) . . ?
C5 C4 C9 118.55(15) . . ?
C3 C4 C9 122.57(14) . . ?
C6 C5 C4 121.32(17) . . ?
C6 C5 H5 119.3 . . ?
C4 C5 H5 119.3 . . ?
C5 C6 C7 119.76(16) . . ?
C5 C6 H6 120.1 . . ?
C7 C6 H6 120.1 . . ?
C6 C7 C8 121.15(16) . . ?
C6 C7 H7 119.4 . . ?
C8 C7 H7 119.4 . . ?
C7 C8 C3 118.73(15) . . ?
C7 C8 C12 120.37(15) . . ?
C3 C8 C12 120.85(13) . . ?
C4 C9 C11 110.25(15) . . ?
C4 C9 C10 113.31(15) . . ?
C11 C9 C10 111.08(16) . . ?
C4 C9 H9 107.3 . . ?
C11 C9 H9 107.3 . . ?
C10 C9 H9 107.3 . . ?
C9 C10 H10A 109.5 . . ?
C9 C10 H10B 109.5 . . ?
H10A C10 H10B 109.5 . . ?
C9 C10 H10C 109.5 . . ?
H10A C10 H10C 109.5 . . ?
H10B C10 H10C 109.5 . . ?
C9 C11 H11A 109.5 . . ?
C9 C11 H11B 109.5 . . ?
H11A C11 H11B 109.5 . . ?
C9 C11 H11C 109.5 . . ?
H11A C11 H11C 109.5 . . ?
H11B C11 H11C 109.5 . . ?
C8 C12 C14 110.23(15) . . ?
C8 C12 C13 113.92(15) . . ?
C14 C12 C13 109.86(17) . . ?
C8 C12 H12 107.5 . . ?
C14 C12 H12 107.5 . . ?
C13 C12 H12 107.5 . . ?
C12 C13 H13A 109.5 . . ?
C12 C13 H13B 109.5 . . ?
H13A C13 H13B 109.5 . . ?
C12 C13 H13C 109.5 . . ?
H13A C13 H13C 109.5 . . ?
H13B C13 H13C 109.5 . . ?
C12 C14 H14A 109.5 . . ?
C12 C14 H14B 109.5 . . ?
H14A C14 H14B 109.5 . . ?
C12 C14 H14C 109.5 . . ?
H14A C14 H14C 109.5 . . ?
H14B C14 H14C 109.5 . . ?
C16 C15 C20 120.71(13) . . ?
C16 C15 N2 118.04(13) . . ?
C20 C15 N2 121.24(13) . . ?
C17 C16 C15 118.56(15) . . ?
C17 C16 C21 120.03(14) . . ?
C15 C16 C21 121.38(13) . . ?
C18 C17 C16 121.14(16) . . ?
C18 C17 H17 119.4 . . ?
C16 C17 H17 119.4 . . ?
C19 C18 C17 119.97(16) . . ?
C19 C18 H18 120.0 . . ?
C17 C18 H18 120.0 . . ?
C18 C19 C20 121.33(17) . . ?
C18 C19 H19 119.3 . . ?
C20 C19 H19 119.3 . . ?
C19 C20 C15 118.25(15) . . ?
C19 C20 C24 118.91(15) . . ?
C15 C20 C24 122.83(14) . . ?
C16 C21 C22 112.51(15) . . ?
C16 C21 C23 111.01(15) . . ?
C22 C21 C23 110.33(15) . . ?
C16 C21 H21 107.6 . . ?
C22 C21 H21 107.6 . . ?
C23 C21 H21 107.6 . . ?
C21 C22 H22A 109.5 . . ?
C21 C22 H22B 109.5 . . ?
H22A C22 H22B 109.5 . . ?
C21 C22 H22C 109.5 . . ?
H22A C22 H22C 109.5 . . ?
H22B C22 H22C 109.5 . . ?
C21 C23 H23A 109.5 . . ?
C21 C23 H23B 109.5 . . ?
H23A C23 H23B 109.5 . . ?
C21 C23 H23C 109.5 . . ?
H23A C23 H23C 109.5 . . ?
H23B C23 H23C 109.5 . . ?
C20 C24 C25 110.80(15) . . ?
C20 C24 C26 112.38(15) . . ?
C25 C24 C26 110.96(17) . . ?
C20 C24 H24 107.5 . . ?
C25 C24 H24 107.5 . . ?
C26 C24 H24 107.5 . . ?
C24 C25 H25A 109.5 . . ?
C24 C25 H25B 109.5 . . ?
H25A C25 H25B 109.5 . . ?
C24 C25 H25C 109.5 . . ?
H25A C25 H25C 109.5 . . ?
H25B C25 H25C 109.5 . . ?
C24 C26 H26A 109.5 . . ?
C24 C26 H26B 109.5 . . ?
H26A C26 H26B 109.5 . . ?
C24 C26 H26C 109.5 . . ?
H26A C26 H26C 109.5 . . ?
H26B C26 H26C 109.5 . . ?
N3 C27 C28 123.17(13) . . ?
N3 C27 C30 119.83(13) . . ?
C28 C27 C30 116.99(13) . . ?
C29 C28 C27 128.51(13) . . ?
C29 C28 H28 115.7 . . ?
C27 C28 H28 115.7 . . ?
N4 C29 C28 123.58(13) . . ?
N4 C29 C31 119.38(14) . . ?
C28 C29 C31 117.05(13) . . ?
C27 C30 H30A 109.5 . . ?
C27 C30 H30B 109.5 . . ?
H30A C30 H30B 109.5 . . ?
C27 C30 H30C 109.5 . . ?
H30A C30 H30C 109.5 . . ?
H30B C30 H30C 109.5 . . ?
C29 C31 H31A 109.5 . . ?
C29 C31 H31B 109.5 . . ?
H31A C31 H31B 109.5 . . ?
C29 C31 H31C 109.5 . . ?
H31A C31 H31C 109.5 . . ?
H31B C31 H31C 109.5 . . ?
C33 C32 C37 121.86(14) . . ?
C33 C32 N3 119.38(13) . . ?
C37 C32 N3 118.76(13) . . ?
C34 C33 C32 117.90(16) . . ?
C34 C33 C38 119.65(15) . . ?
C32 C33 C38 122.40(14) . . ?
C35 C34 C33 121.10(18) . . ?
C35 C34 H34 119.5 . . ?
C33 C34 H34 119.5 . . ?
C36 C35 C34 120.31(17) . . ?
C36 C35 H35 119.8 . . ?
C34 C35 H35 119.8 . . ?
C35 C36 C37 121.26(17) . . ?
C35 C36 H36 119.4 . . ?
C37 C36 H36 119.4 . . ?
C36 C37 C32 117.56(16) . . ?
C36 C37 C41 119.29(15) . . ?
C32 C37 C41 123.13(15) . . ?
C33 C38 C40 111.14(15) . . ?
C33 C38 C39 112.49(15) . . ?
C40 C38 C39 110.36(15) . . ?
C33 C38 H38 107.5 . . ?
C40 C38 H38 107.5 . . ?
C39 C38 H38 107.5 . . ?
C38 C39 H39A 109.5 . . ?
C38 C39 H39B 109.5 . . ?
H39A C39 H39B 109.5 . . ?
C38 C39 H39C 109.5 . . ?
H39A C39 H39C 109.5 . . ?
H39B C39 H39C 109.5 . . ?
C38 C40 H40A 109.5 . . ?
C38 C40 H40B 109.5 . . ?
H40A C40 H40B 109.5 . . ?
C38 C40 H40C 109.5 . . ?
H40A C40 H40C 109.5 . . ?
H40B C40 H40C 109.5 . . ?
C37 C41 C42 112.00(16) . . ?
C37 C41 C43 110.94(19) . . ?
C42 C41 C43 109.68(18) . . ?
C37 C41 H41 108.0 . . ?
C42 C41 H41 108.0 . . ?
C43 C41 H41 108.0 . . ?
C41 C42 H42A 109.5 . . ?
C41 C42 H42B 109.5 . . ?
H42A C42 H42B 109.5 . . ?
C41 C42 H42C 109.5 . . ?
H42A C42 H42C 109.5 . . ?
H42B C42 H42C 109.5 . . ?
C41 C43 H43A 109.5 . . ?
C41 C43 H43B 109.5 . . ?
H43A C43 H43B 109.5 . . ?
C41 C43 H43C 109.5 . . ?
H43A C43 H43C 109.5 . . ?
H43B C43 H43C 109.5 . . ?
C45 C44 C49 122.64(16) . . ?
C45 C44 N4 120.01(14) . . ?
C49 C44 N4 117.35(15) . . ?
C46 C45 C44 116.99(18) . . ?
C46 C45 C50 120.92(17) . . ?
C44 C45 C50 122.08(15) . . ?
C47 C46 C45 121.2(2) . . ?
C47 C46 H46 119.4 . . ?
C45 C46 H46 119.4 . . ?
C48 C47 C46 120.63(19) . . ?
C48 C47 H47 119.7 . . ?
C46 C47 H47 119.7 . . ?
C47 C48 C49 121.1(2) . . ?
C47 C48 H48 119.4 . . ?
C49 C48 H48 119.4 . . ?
C48 C49 C44 117.25(19) . . ?
C48 C49 C53 121.04(18) . . ?
C44 C49 C53 121.70(16) . . ?
C45 C50 C51 111.08(15) . . ?
C45 C50 C52 112.07(17) . . ?
C51 C50 C52 109.77(17) . . ?
C45 C50 H50 107.9 . . ?
C51 C50 H50 107.9 . . ?
C52 C50 H50 107.9 . . ?
C50 C51 H51A 109.5 . . ?
C50 C51 H51B 109.5 . . ?
H51A C51 H51B 109.5 . . ?
C50 C51 H51C 109.5 . . ?
H51A C51 H51C 109.5 . . ?
H51B C51 H51C 109.5 . . ?
C50 C52 H52A 109.5 . . ?
C50 C52 H52B 109.5 . . ?
H52A C52 H52B 109.5 . . ?
C50 C52 H52C 109.5 . . ?
H52A C52 H52C 109.5 . . ?
H52B C52 H52C 109.5 . . ?
C54 C53 C49 113.49(19) . . ?
C54 C53 C55 111.25(16) . . ?
C49 C53 C55 111.1(2) . . ?
C54 C53 H53 106.9 . . ?
C49 C53 H53 106.9 . . ?
C55 C53 H53 106.9 . . ?
C53 C54 H54A 109.5 . . ?
C53 C54 H54B 109.5 . . ?
H54A C54 H54B 109.5 . . ?
C53 C54 H54C 109.5 . . ?
H54A C54 H54C 109.5 . . ?
H54B C54 H54C 109.5 . . ?
C53 C55 H55A 109.5 . . ?
C53 C55 H55B 109.5 . . ?
H55A C55 H55B 109.5 . . ?
C53 C55 H55C 109.5 . . ?
H55A C55 H55C 109.5 . . ?
H55B C55 H55C 109.5 . . ?

loop_
_geom_bond_atom_site_label_1
_geom_bond_atom_site_label_2
_geom_bond_distance
_geom_bond_site_symmetry_2
_geom_bond_publ_flag
P1 Ga1 2.1734(4) . ?
P1 As1 2.3166(4) . ?
As1 N1 1.8764(11) . ?
As1 N2 1.8855(11) . ?
N1 C3 1.4213(18) . ?
N1 C1 1.4576(17) . ?
N2 C15 1.4247(18) . ?
N2 C2 1.4581(17) . ?
Ga1 N4 1.9245(12) . ?
Ga1 N3 1.9419(11) . ?
N3 C27 1.3361(18) . ?
N3 C32 1.4490(18) . ?
N4 C29 1.3448(18) . ?
N4 C44 1.4499(19) . ?
C1 C2 1.514(2) . ?
C1 H1A 0.9900 . ?
C1 H1B 0.9900 . ?
C2 H2A 0.9900 . ?
C2 H2B 0.9900 . ?
C3 C4 1.404(2) . ?
C3 C8 1.415(2) . ?
C4 C5 1.396(2) . ?
C4 C9 1.518(2) . ?
C5 C6 1.374(3) . ?
C5 H5 0.9500 . ?
C6 C7 1.388(3) . ?
C6 H6 0.9500 . ?
C7 C8 1.390(2) . ?
C7 H7 0.9500 . ?
C8 C12 1.517(2) . ?
C9 C11 1.527(2) . ?
C9 C10 1.534(3) . ?
C9 H9 1.0000 . ?
C10 H10A 0.9800 . ?
C10 H10B 0.9800 . ?
C10 H10C 0.9800 . ?
C11 H11A 0.9800 . ?
C11 H11B 0.9800 . ?
C11 H11C 0.9800 . ?
C12 C14 1.520(3) . ?
C12 C13 1.531(2) . ?
C12 H12 1.0000 . ?
C13 H13A 0.9800 . ?
C13 H13B 0.9800 . ?
C13 H13C 0.9800 . ?
C14 H14A 0.9800 . ?
C14 H14B 0.9800 . ?
C14 H14C 0.9800 . ?
C15 C16 1.406(2) . ?
C15 C20 1.410(2) . ?
C16 C17 1.394(2) . ?
C16 C21 1.518(2) . ?
C17 C18 1.379(3) . ?
C17 H17 0.9500 . ?
C18 C19 1.379(3) . ?
C18 H18 0.9500 . ?
C19 C20 1.394(2) . ?
C19 H19 0.9500 . ?
C20 C24 1.518(2) . ?
C21 C22 1.525(2) . ?
C21 C23 1.534(2) . ?
C21 H21 1.0000 . ?
C22 H22A 0.9800 . ?
C22 H22B 0.9800 . ?
C22 H22C 0.9800 . ?
C23 H23A 0.9800 . ?
C23 H23B 0.9800 . ?
C23 H23C 0.9800 . ?
C24 C25 1.522(3) . ?
C24 C26 1.534(3) . ?
C24 H24 1.0000 . ?
C25 H25A 0.9800 . ?
C25 H25B 0.9800 . ?
C25 H25C 0.9800 . ?
C26 H26A 0.9800 . ?
C26 H26B 0.9800 . ?
C26 H26C 0.9800 . ?
C27 C28 1.397(2) . ?
C27 C30 1.507(2) . ?
C28 C29 1.390(2) . ?
C28 H28 0.9500 . ?
C29 C31 1.510(2) . ?
C30 H30A 0.9800 . ?
C30 H30B 0.9800 . ?
C30 H30C 0.9800 . ?
C31 H31A 0.9800 . ?
C31 H31B 0.9800 . ?
C31 H31C 0.9800 . ?
C32 C33 1.399(2) . ?
C32 C37 1.407(2) . ?
C33 C34 1.393(2) . ?
C33 C38 1.523(2) . ?
C34 C35 1.382(3) . ?
C34 H34 0.9500 . ?
C35 C36 1.372(3) . ?
C35 H35 0.9500 . ?
C36 C37 1.398(2) . ?
C36 H36 0.9500 . ?
C37 C41 1.519(2) . ?
C38 C40 1.524(3) . ?
C38 C39 1.526(2) . ?
C38 H38 1.0000 . ?
C39 H39A 0.9800 . ?
C39 H39B 0.9800 . ?
C39 H39C 0.9800 . ?
C40 H40A 0.9800 . ?
C40 H40B 0.9800 . ?
C40 H40C 0.9800 . ?
C41 C42 1.522(3) . ?
C41 C43 1.544(3) . ?
C41 H41 1.0000 . ?
C42 H42A 0.9800 . ?
C42 H42B 0.9800 . ?
C42 H42C 0.9800 . ?
C43 H43A 0.9800 . ?
C43 H43B 0.9800 . ?
C43 H43C 0.9800 . ?
C44 C45 1.402(2) . ?
C44 C49 1.408(2) . ?
C45 C46 1.401(2) . ?
C45 C50 1.509(3) . ?
C46 C47 1.381(3) . ?
C46 H46 0.9500 . ?
C47 C48 1.373(4) . ?
C47 H47 0.9500 . ?
C48 C49 1.397(3) . ?
C48 H48 0.9500 . ?
C49 C53 1.523(3) . ?
C50 C51 1.519(3) . ?
C50 C52 1.534(2) . ?
C50 H50 1.0000 . ?
C51 H51A 0.9800 . ?
C51 H51B 0.9800 . ?
C51 H51C 0.9800 . ?
C52 H52A 0.9800 . ?
C52 H52B 0.9800 . ?
C52 H52C 0.9800 . ?
C53 C54 1.520(3) . ?
C53 C55 1.531(3) . ?
C53 H53 1.0000 . ?
C54 H54A 0.9800 . ?
C54 H54B 0.9800 . ?
C54 H54C 0.9800 . ?
C55 H55A 0.9800 . ?
C55 H55B 0.9800 . ?
C55 H55C 0.9800 . ?
